data_7019982
loop_
_publ_author_name
'Wang, Xiu-Li'
'Mu, Bao'
'Lin, Hong-Yan'
'Yang, Song'
'Liu, Guo-Cheng'
'Tian, Ai-Xiang'
'Zhang, Ju-Wen'

_publ_section_title
;
 Assembly and properties of transition-metal coordination polymers based
 on semi-rigid bis-pyridyl-bis-amide ligand: effect of polycarboxylates on
 the dimensionality.
;
_journal_issue 36
_journal_name_full 'Dalton transactions (Cambridge, England : 2003)'
_journal_page_first 11074
_journal_page_last 11084
_journal_paper_doi 10.1039/c2dt30907f
_journal_volume 41
_journal_year 2012
_chemical_formula_moiety 'C26 H26 Co N4 O7, H2 O'
_chemical_formula_sum 'C26 H28 Co N4 O8'
_chemical_formula_weight 583.44
_chemical_name_systematic
;
?
;
_space_group_IT_number 19
_symmetry_cell_setting tetragonal
_symmetry_space_group_name_Hall 'P 2ac 2ab'
_symmetry_space_group_name_H-M 'P 21 21 21'
_atom_sites_solution_hydrogens geom
_atom_sites_solution_primary direct
_atom_sites_solution_secondary difmap
_audit_creation_method SHELXL-97
_cell_angle_alpha 90.00
_cell_angle_beta 90.00
_cell_angle_gamma 90.00
_cell_formula_units_Z 4
_cell_length_a 11.8673(6)
_cell_length_b 11.8673(6)
_cell_length_c 18.2622(18)
_cell_measurement_reflns_used 5279
_cell_measurement_temperature 293(2)
_cell_measurement_theta_max 24.79
_cell_measurement_theta_min 2.67
_cell_volume 2571.9(3)
_computing_cell_refinement 'Bruker SMART'
_computing_data_collection 'Bruker SMART'
_computing_data_reduction 'Bruker SAINT'
_computing_molecular_graphics 'Bruker SHELXTL'
_computing_publication_material 'Bruker SHELXTL'
_computing_structure_refinement 'SHELXL-97 (Sheldrick, 2008)'
_computing_structure_solution 'SHELXS-97 (Sheldrick, 2008)'
_diffrn_ambient_temperature 293(2)
_diffrn_measured_fraction_theta_full 0.792
_diffrn_measured_fraction_theta_max 0.792
_diffrn_measurement_device_type 'CCD area detector'
_diffrn_radiation_monochromator graphite
_diffrn_radiation_source 'fine-focus sealed tube'
_diffrn_radiation_type MoK\a
_diffrn_radiation_wavelength 0.71073
_diffrn_reflns_av_R_equivalents 0.0442
_diffrn_reflns_av_sigmaI/netI 0.0574
_diffrn_reflns_limit_h_max 14
_diffrn_reflns_limit_h_min -12
_diffrn_reflns_limit_k_max 13
_diffrn_reflns_limit_k_min -14
_diffrn_reflns_limit_l_max 22
_diffrn_reflns_limit_l_min -22
_diffrn_reflns_number 11752
_diffrn_reflns_theta_full 25.50
_diffrn_reflns_theta_max 25.50
_diffrn_reflns_theta_min 2.67
_exptl_absorpt_coefficient_mu 0.725
_exptl_absorpt_correction_type none
_exptl_crystal_colour purple
_exptl_crystal_density_diffrn 1.502
_exptl_crystal_density_method 'not measured'
_exptl_crystal_description block
_exptl_crystal_F_000 1204
_exptl_crystal_size_max 0.26
_exptl_crystal_size_mid 0.22
_exptl_crystal_size_min 0.20
_refine_diff_density_max 0.283
_refine_diff_density_min -0.151
_refine_diff_density_rms 0.035
_refine_ls_abs_structure_details 'Flack H D (1983), Acta Cryst. A39, 876-881'
_refine_ls_abs_structure_Flack 0.00(19)
_refine_ls_extinction_method none
_refine_ls_goodness_of_fit_ref 0.942
_refine_ls_hydrogen_treatment constr
_refine_ls_matrix_type full
_refine_ls_number_parameters 353
_refine_ls_number_reflns 2153
_refine_ls_number_restraints 0
_refine_ls_restrained_S_all 0.942
_refine_ls_R_factor_all 0.0337
_refine_ls_R_factor_gt 0.0272
_refine_ls_shift/su_max 0.001
_refine_ls_shift/su_mean 0.000
_refine_ls_structure_factor_coef Fsqd
_refine_ls_weighting_details 'calc w=1/[\s^2^(Fo^2^)+(0.0000P)^2^+0.0000P] where P=(Fo^2^+2Fc^2^)/3'
_refine_ls_weighting_scheme calc
_refine_ls_wR_factor_gt 0.0497
_refine_ls_wR_factor_ref 0.0510
_reflns_number_gt 1848
_reflns_number_total 2719
_reflns_threshold_expression >2sigma(I)
_cod_data_source_file c2dt30907f.txt
_cod_data_source_block Complex2
_cod_depositor_comments
;
The following automatic conversions were performed:

'_symmetry_cell_setting' value 'Tetragonal' changed to 'tetragonal'
according to /home/saulius/struct/CIF-dictionaries/cif_core.dic
dictionary named 'cif_core.dic' version 2.4.1 from 2010-06-29.

Automatic conversion script
Id: cif_fix_values 1891 2012-01-12 08:04:46Z andrius 
;
_cod_original_sg_symbol_H-M 'P 21 21 21 '
_cod_original_formula_sum 'C26 H28 Co N4 O8 '
_cod_database_code 7019982

loop_
_symmetry_equiv_pos_as_xyz
'x, y, z'
'-x+1/2, -y, z+1/2'
'x+1/2, -y+1/2, -z'
'-x, y+1/2, -z+1/2'

loop_
_atom_site_label
_atom_site_type_symbol
_atom_site_fract_x
_atom_site_fract_y
_atom_site_fract_z
_atom_site_U_iso_or_equiv
_atom_site_adp_type
_atom_site_occupancy
_atom_site_symmetry_multiplicity
_atom_site_calc_flag
_atom_site_refinement_flags
Co1 Co 0.10768(5) 1.15369(4) 0.21138(3) 0.02794(12) Uani 1 1 d .
O1 O -0.0326(2) 1.0404(2) 0.21062(15) 0.0357(6) Uani 1 1 d .
N1 N 0.2310(3) 1.0668(3) 0.14987(17) 0.0330(8) Uani 1 1 d .
C1 C 0.3590(4) 0.7121(3) 0.0473(2) 0.0372(11) Uani 1 1 d .
O1W O 0.0658(3) 0.7243(5) 0.09624(19) 0.1168(19) Uani 1 1 d .
H1WA H 0.0179 0.7238 0.0616 0.140 Uiso 1 1 d R
H1WB H 0.0281 0.7392 0.1436 0.140 Uiso 1 1 d R
O2 O -0.0528(2) 1.2110(2) 0.25385(15) 0.0400(7) Uani 1 1 d .
N2 N 0.1755(3) 1.0808(2) 0.31168(15) 0.0284(7) Uani 1 1 d .
C2 C -0.0934(4) 1.1157(3) 0.23892(18) 0.0286(9) Uani 1 1 d .
O2W O 0.0458(2) 1.2321(2) 0.10845(13) 0.0321(6) Uani 1 1 d .
O3 O -0.1989(2) 0.7965(2) 0.26986(13) 0.0360(7) Uani 1 1 d .
N3 N 0.2848(3) 0.7871(3) 0.07715(17) 0.0350(8) Uani 1 1 d .
H3A H 0.2190 0.7616 0.0879 0.042 Uiso 1 1 calc R
C3 C 0.2566(3) 0.7366(3) 0.44424(19) 0.0289(9) Uani 1 1 d .
O4 O 0.3495(3) 0.7623(2) 0.46849(15) 0.0463(8) Uani 1 1 d .
N4 N 0.1894(3) 0.8103(2) 0.40824(15) 0.0299(7) Uani 1 1 d .
H4A H 0.1246 0.7858 0.3945 0.036 Uiso 1 1 calc R
C4 C -0.1812(3) 0.8945(3) 0.2935(2) 0.0294(8) Uani 1 1 d .
O5 O -0.1119(3) 0.9209(2) 0.34195(13) 0.0378(6) Uani 1 1 d .
C5 C 0.1885(4) 0.4049(3) 0.5350(2) 0.0330(10) Uani 1 1 d .
H5 H 0.2421 0.4218 0.5744 0.040 Uiso 1 1 calc R
O6 O 0.4551(3) 0.7380(2) 0.03164(17) 0.0504(8) Uani 1 1 d .
C6 C 0.2071(3) 0.6192(3) 0.45327(19) 0.0294(9) Uani 1 1 d .
H6 H 0.1538 0.6060 0.4132 0.035 Uiso 1 1 calc R
C7 C 0.0962(4) 0.4922(3) 0.5364(2) 0.0349(9) Uani 1 1 d .
H7A H 0.0568 0.4879 0.5829 0.042 Uiso 1 1 calc R
H7B H 0.0424 0.4760 0.4979 0.042 Uiso 1 1 calc R
C8 C 0.2510(4) 0.4108(3) 0.4616(2) 0.0365(10) Uani 1 1 d .
H8A H 0.3119 0.3562 0.4612 0.044 Uiso 1 1 calc R
H8B H 0.1996 0.3921 0.4221 0.044 Uiso 1 1 calc R
C9 C 0.1426(3) 0.6111(3) 0.52607(19) 0.0331(10) Uani 1 1 d .
H9B H 0.1926 0.6295 0.5663 0.040 Uiso 1 1 calc R
H9A H 0.0810 0.6648 0.5262 0.040 Uiso 1 1 calc R
C10 C 0.2989(4) 0.5293(3) 0.4494(2) 0.0371(10) Uani 1 1 d .
H10B H 0.3555 0.5448 0.4864 0.045 Uiso 1 1 calc R
H10A H 0.3351 0.5325 0.4019 0.045 Uiso 1 1 calc R
C11 C 0.4032(4) 1.0756(3) 0.0837(2) 0.0436(11) Uani 1 1 d .
H11 H 0.4636 1.1188 0.0674 0.052 Uiso 1 1 calc R
C12 C 0.2230(4) 0.9568(3) 0.1332(2) 0.0343(10) Uani 1 1 d .
H12 H 0.1609 0.9165 0.1498 0.041 Uiso 1 1 calc R
C13 C 0.3969(4) 0.9620(3) 0.0669(2) 0.0416(10) Uani 1 1 d .
H13 H 0.4530 0.9272 0.0394 0.050 Uiso 1 1 calc R
C14 C 0.3192(4) 1.1236(3) 0.1247(2) 0.0362(10) Uani 1 1 d .
H14 H 0.3244 1.2001 0.1355 0.043 Uiso 1 1 calc R
C15 C 0.3043(4) 0.9010(3) 0.0921(2) 0.0326(9) Uani 1 1 d .
C16 C -0.3739(4) 0.9677(3) 0.2668(2) 0.0397(10) Uani 1 1 d .
H16 H -0.4008 0.8950 0.2745 0.048 Uiso 1 1 calc R
C17 C -0.2580(3) 0.9865(3) 0.26663(18) 0.0283(8) Uani 1 1 d .
C18 C -0.2932(4) 1.1815(3) 0.2411(2) 0.0406(11) Uani 1 1 d .
H18 H -0.2670 1.2541 0.2323 0.049 Uiso 1 1 calc R
C19 C -0.4499(4) 1.0549(4) 0.2558(2) 0.0512(12) Uani 1 1 d .
H19 H -0.5271 1.0414 0.2564 0.061 Uiso 1 1 calc R
C20 C -0.2161(3) 1.0953(3) 0.25092(18) 0.0294(9) Uani 1 1 d .
C21 C -0.4082(4) 1.1627(4) 0.2438(2) 0.0508(11) Uani 1 1 d .
H21 H -0.4578 1.2226 0.2376 0.061 Uiso 1 1 calc R
C22 C 0.2527(3) 1.1402(3) 0.3496(2) 0.0357(10) Uani 1 1 d .
H22 H 0.2661 1.2145 0.3361 0.043 Uiso 1 1 calc R
C23 C 0.1577(3) 0.9744(3) 0.33256(19) 0.0300(9) Uani 1 1 d .
H23 H 0.1045 0.9320 0.3072 0.036 Uiso 1 1 calc R
C24 C 0.2936(4) 0.9871(3) 0.4282(2) 0.0357(10) Uani 1 1 d .
H24 H 0.3333 0.9563 0.4673 0.043 Uiso 1 1 calc R
C25 C 0.3121(4) 1.0966(3) 0.4069(2) 0.0392(10) Uani 1 1 d .
H25 H 0.3649 1.1407 0.4314 0.047 Uiso 1 1 calc R
C26 C 0.2153(3) 0.9235(3) 0.39096(19) 0.0279(9) Uani 1 1 d .

loop_
_atom_site_aniso_label
_atom_site_aniso_U_11
_atom_site_aniso_U_22
_atom_site_aniso_U_33
_atom_site_aniso_U_23
_atom_site_aniso_U_13
_atom_site_aniso_U_12
Co1 0.0305(3) 0.0201(2) 0.0333(2) 0.0009(2) -0.0008(2) 0.0005(2)
O1 0.0330(16) 0.0307(13) 0.0435(14) -0.0002(13) 0.0032(14) -0.0003(12)
N1 0.037(2) 0.0252(17) 0.0366(17) -0.0001(13) -0.0022(15) 0.0063(16)
C1 0.044(3) 0.031(2) 0.037(2) -0.0023(18) 0.0041(19) 0.002(2)
O1W 0.048(3) 0.243(6) 0.060(2) 0.034(3) 0.0007(19) -0.014(3)
O2 0.046(2) 0.0248(14) 0.0497(16) -0.0027(12) 0.0045(14) -0.0074(13)
N2 0.032(2) 0.0202(15) 0.0334(16) 0.0036(12) -0.0050(13) -0.0022(14)
C2 0.034(3) 0.0270(19) 0.0250(16) 0.0067(13) -0.0027(17) -0.0024(18)
O2W 0.0306(17) 0.0301(14) 0.0358(14) 0.0013(11) -0.0060(11) -0.0005(12)
O3 0.0417(19) 0.0221(13) 0.0441(15) -0.0025(11) -0.0061(13) 0.0009(12)
N3 0.036(2) 0.0229(16) 0.0466(19) -0.0090(14) 0.0062(16) 0.0008(16)
C3 0.033(3) 0.0268(19) 0.0269(18) 0.0025(16) -0.0022(16) -0.0029(17)
O4 0.042(2) 0.0345(16) 0.0623(19) 0.0156(14) -0.0223(15) -0.0071(14)
N4 0.027(2) 0.0243(16) 0.0388(17) 0.0052(13) -0.0111(14) -0.0029(14)
C4 0.031(2) 0.0275(19) 0.0299(18) -0.0002(17) 0.008(2) -0.0029(16)
O5 0.0446(18) 0.0290(14) 0.0399(14) -0.0001(11) -0.0133(15) -0.0005(15)
C5 0.041(3) 0.024(2) 0.0336(19) 0.0074(15) -0.0065(18) -0.0001(18)
O6 0.044(2) 0.0309(16) 0.076(2) -0.0117(15) 0.0215(16) -0.0024(15)
C6 0.034(3) 0.0231(19) 0.0310(18) 0.0061(15) -0.0082(18) -0.0041(17)
C7 0.038(3) 0.0264(19) 0.040(2) 0.0033(15) 0.0051(19) -0.001(2)
C8 0.037(3) 0.025(2) 0.048(2) 0.0015(17) 0.0049(18) 0.0060(19)
C9 0.034(3) 0.0266(19) 0.039(2) 0.0033(15) 0.0025(17) 0.0042(17)
C10 0.041(3) 0.033(2) 0.037(2) 0.0047(17) 0.008(2) -0.001(2)
C11 0.039(3) 0.028(2) 0.064(3) -0.0013(18) 0.008(2) -0.004(2)
C12 0.039(3) 0.024(2) 0.040(2) -0.0004(16) 0.0016(18) -0.0010(19)
C13 0.040(3) 0.032(2) 0.053(2) -0.0089(17) 0.005(2) 0.006(2)
C14 0.036(3) 0.022(2) 0.051(2) -0.0007(16) 0.004(2) 0.0003(18)
C15 0.031(3) 0.027(2) 0.040(2) -0.0043(16) -0.0031(18) 0.0020(18)
C16 0.032(3) 0.040(2) 0.047(2) 0.0041(17) -0.0013(18) -0.004(2)
C17 0.029(2) 0.0272(19) 0.0291(19) -0.0031(15) 0.0026(15) -0.0015(17)
C18 0.053(3) 0.023(2) 0.046(2) 0.0033(16) 0.003(2) 0.0086(19)
C19 0.031(3) 0.069(3) 0.054(3) 0.009(2) 0.004(2) 0.009(2)
C20 0.037(3) 0.0257(19) 0.0256(18) -0.0005(15) -0.0025(18) 0.0019(17)
C21 0.045(3) 0.046(3) 0.061(3) 0.008(2) 0.004(2) 0.020(2)
C22 0.044(3) 0.021(2) 0.042(2) 0.0070(16) -0.0053(18) -0.0025(19)
C23 0.027(2) 0.027(2) 0.036(2) -0.0013(16) -0.0066(16) -0.0006(17)
C24 0.043(3) 0.032(2) 0.033(2) 0.0064(16) -0.0104(19) -0.003(2)
C25 0.040(3) 0.029(2) 0.049(2) -0.0030(18) -0.018(2) -0.0115(19)
C26 0.033(3) 0.0213(18) 0.0297(18) 0.0032(14) 0.0001(16) 0.0004(17)

loop_
_atom_type_symbol
_atom_type_description
_atom_type_scat_dispersion_real
_atom_type_scat_dispersion_imag
_atom_type_scat_source
C C 0.0033 0.0016 'International Tables Vol C Tables 4.2.6.8 and 6.1.1.4'
Co Co 0.3494 0.9721 'International Tables Vol C Tables 4.2.6.8 and 6.1.1.4'
N N 0.0061 0.0033 'International Tables Vol C Tables 4.2.6.8 and 6.1.1.4'
O O 0.0106 0.0060 'International Tables Vol C Tables 4.2.6.8 and 6.1.1.4'
H H 0.0000 0.0000 'International Tables Vol C Tables 4.2.6.8 and 6.1.1.4'

loop_
_geom_angle_atom_site_label_1
_geom_angle_atom_site_label_2
_geom_angle_atom_site_label_3
_geom_angle
_geom_angle_site_symmetry_1
_geom_angle_site_symmetry_3
O3 Co1 N1 97.30(12) 4 .
O3 Co1 O1 159.39(10) 4 .
N1 Co1 O1 103.21(12) . .
O3 Co1 O2 98.38(10) 4 .
N1 Co1 O2 162.25(12) . .
O1 Co1 O2 61.04(10) . .
O3 Co1 N2 89.56(11) 4 .
N1 Co1 N2 89.86(12) . .
O1 Co1 N2 92.48(11) . .
O2 Co1 N2 98.53(11) . .
O3 Co1 O2W 88.26(10) 4 .
N1 Co1 O2W 89.06(10) . .
O1 Co1 O2W 90.03(10) . .
O2 Co1 O2W 83.15(10) . .
N2 Co1 O2W 177.43(12) . .
O3 Co1 C2 128.89(11) 4 .
N1 Co1 C2 133.25(13) . .
O1 Co1 C2 30.52(10) . .
O2 Co1 C2 30.52(10) . .
N2 Co1 C2 96.47(12) . .
O2W Co1 C2 85.97(10) . .
C2 O1 Co1 89.8(2) . .
C14 N1 C12 118.1(3) . .
C14 N1 Co1 118.8(2) . .
C12 N1 Co1 123.1(3) . .
O6 C1 N3 122.3(4) . .
O6 C1 C5 123.1(4) . 2_564
N3 C1 C5 114.6(4) . 2_564
H1WA O1W H1WB 110.5 . .
C2 O2 Co1 88.7(2) . .
C23 N2 C22 117.1(3) . .
C23 N2 Co1 123.8(3) . .
C22 N2 Co1 118.4(2) . .
O1 C2 O2 120.4(4) . .
O1 C2 C20 120.3(3) . .
O2 C2 C20 119.2(3) . .
O1 C2 Co1 59.6(2) . .
O2 C2 Co1 60.8(2) . .
C20 C2 Co1 176.5(2) . .
C4 O3 Co1 128.4(2) . 4_545
C1 N3 C15 126.9(4) . .
C1 N3 H3A 116.5 . .
C15 N3 H3A 116.5 . .
O4 C3 N4 123.0(3) . .
O4 C3 C6 122.4(3) . .
N4 C3 C6 114.6(3) . .
C3 N4 C26 126.5(3) . .
C3 N4 H4A 116.8 . .
C26 N4 H4A 116.8 . .
O5 C4 O3 125.9(3) . .
O5 C4 C17 116.6(3) . .
O3 C4 C17 117.2(3) . .
C7 C5 C1 110.8(4) . 2_565
C7 C5 C8 109.6(3) . .
C1 C5 C8 110.6(3) 2_565 .
C7 C5 H5 108.6 . .
C1 C5 H5 108.6 2_565 .
C8 C5 H5 108.6 . .
C3 C6 C10 111.1(3) . .
C3 C6 C9 110.1(3) . .
C10 C6 C9 110.6(3) . .
C3 C6 H6 108.3 . .
C10 C6 H6 108.3 . .
C9 C6 H6 108.3 . .
C5 C7 C9 111.7(4) . .
C5 C7 H7A 109.3 . .
C9 C7 H7A 109.3 . .
C5 C7 H7B 109.3 . .
C9 C7 H7B 109.3 . .
H7A C7 H7B 107.9 . .
C10 C8 C5 110.3(3) . .
C10 C8 H8A 109.6 . .
C5 C8 H8A 109.6 . .
C10 C8 H8B 109.6 . .
C5 C8 H8B 109.6 . .
H8A C8 H8B 108.1 . .
C7 C9 C6 110.2(3) . .
C7 C9 H9B 109.6 . .
C6 C9 H9B 109.6 . .
C7 C9 H9A 109.6 . .
C6 C9 H9A 109.6 . .
H9B C9 H9A 108.1 . .
C6 C10 C8 111.8(3) . .
C6 C10 H10B 109.3 . .
C8 C10 H10B 109.3 . .
C6 C10 H10A 109.3 . .
C8 C10 H10A 109.3 . .
H10B C10 H10A 107.9 . .
C14 C11 C13 119.2(4) . .
C14 C11 H11 120.4 . .
C13 C11 H11 120.4 . .
N1 C12 C15 122.5(4) . .
N1 C12 H12 118.8 . .
C15 C12 H12 118.8 . .
C11 C13 C15 118.3(4) . .
C11 C13 H13 120.9 . .
C15 C13 H13 120.9 . .
N1 C14 C11 123.4(4) . .
N1 C14 H14 118.3 . .
C11 C14 H14 118.3 . .
C12 C15 C13 118.6(3) . .
C12 C15 N3 116.8(4) . .
C13 C15 N3 124.6(4) . .
C19 C16 C17 121.4(4) . .
C19 C16 H16 119.3 . .
C17 C16 H16 119.3 . .
C16 C17 C20 119.7(3) . .
C16 C17 C4 118.7(3) . .
C20 C17 C4 121.1(3) . .
C21 C18 C20 121.9(4) . .
C21 C18 H18 119.0 . .
C20 C18 H18 119.0 . .
C16 C19 C21 118.5(4) . .
C16 C19 H19 120.7 . .
C21 C19 H19 120.7 . .
C18 C20 C17 117.9(4) . .
C18 C20 C2 120.5(3) . .
C17 C20 C2 121.4(3) . .
C18 C21 C19 120.4(4) . .
C18 C21 H21 119.8 . .
C19 C21 H21 119.8 . .
N2 C22 C25 123.3(3) . .
N2 C22 H22 118.4 . .
C25 C22 H22 118.4 . .
N2 C23 C26 123.1(3) . .
N2 C23 H23 118.4 . .
C26 C23 H23 118.4 . .
C25 C24 C26 119.1(3) . .
C25 C24 H24 120.5 . .
C26 C24 H24 120.5 . .
C22 C25 C24 119.5(4) . .
C22 C25 H25 120.2 . .
C24 C25 H25 120.2 . .
C24 C26 C23 118.0(3) . .
C24 C26 N4 123.8(3) . .
C23 C26 N4 118.2(3) . .

loop_
_geom_bond_atom_site_label_1
_geom_bond_atom_site_label_2
_geom_bond_distance
_geom_bond_site_symmetry_2
Co1 O3 2.040(3) 4
Co1 N1 2.113(3) .
Co1 O1 2.140(3) .
Co1 O2 2.166(3) .
Co1 N2 2.180(3) .
Co1 O2W 2.222(2) .
Co1 C2 2.480(4) .
O1 C2 1.259(4) .
N1 C14 1.328(5) .
N1 C12 1.343(5) .
C1 O6 1.215(5) .
C1 N3 1.366(5) .
C1 C5 1.516(5) 2_564
O1W H1WA 0.8500 .
O1W H1WB 0.9891 .
O2 C2 1.260(4) .
N2 C23 1.336(5) .
N2 C22 1.347(5) .
C2 C20 1.491(6) .
O3 C4 1.258(4) .
O3 Co1 2.040(3) 4_545
N3 C15 1.398(5) .
N3 H3A 0.8600 .
C3 O4 1.226(5) .
C3 N4 1.354(4) .
C3 C6 1.521(5) .
N4 C26 1.414(4) .
N4 H4A 0.8600 .
C4 O5 1.248(4) .
C4 C17 1.505(5) .
C5 C7 1.508(5) .
C5 C1 1.516(5) 2_565
C5 C8 1.534(5) .
C5 H5 0.9800 .
C6 C10 1.526(5) .
C6 C9 1.537(5) .
C6 H6 0.9800 .
C7 C9 1.527(5) .
C7 H7A 0.9700 .
C7 H7B 0.9700 .
C8 C10 1.533(5) .
C8 H8A 0.9700 .
C8 H8B 0.9700 .
C9 H9B 0.9700 .
C9 H9A 0.9700 .
C10 H10B 0.9700 .
C10 H10A 0.9700 .
C11 C14 1.371(6) .
C11 C13 1.385(5) .
C11 H11 0.9300 .
C12 C15 1.390(5) .
C12 H12 0.9300 .
C13 C15 1.394(6) .
C13 H13 0.9300 .
C14 H14 0.9300 .
C16 C19 1.388(6) .
C16 C17 1.393(5) .
C16 H16 0.9300 .
C17 C20 1.413(5) .
C18 C21 1.383(6) .
C18 C20 1.385(5) .
C18 H18 0.9300 .
C19 C21 1.389(6) .
C19 H19 0.9300 .
C21 H21 0.9300 .
C22 C25 1.363(5) .
C22 H22 0.9300 .
C23 C26 1.403(5) .
C23 H23 0.9300 .
C24 C25 1.375(5) .
C24 C26 1.377(5) .
C24 H24 0.9300 .
C25 H25 0.9300 .

loop_
_geom_hbond_atom_site_label_D
_geom_hbond_atom_site_label_H
_geom_hbond_atom_site_label_A
_geom_hbond_distance_DH
_geom_hbond_distance_HA
_geom_hbond_distance_DA
_geom_hbond_angle_DHA
_geom_hbond_site_symmetry_A
N3 H3A O1W 0.86 1.88 2.726(6) 168.7 .
O1W H1WA O6 0.85 1.91 2.717(5) 157.0 3_465
O1W H1WB O2 0.99 1.92 2.747(5) 138.7 4_545
N4 H4A O2W 0.86 2.12 2.957(4) 164.2 4_545

loop_
_geom_torsion_atom_site_label_1
_geom_torsion_atom_site_label_2
_geom_torsion_atom_site_label_3
_geom_torsion_atom_site_label_4
_geom_torsion
_geom_torsion_site_symmetry_1
O3 Co1 O1 C2 3.2(4) 4
N1 Co1 O1 C2 -171.0(2) .
O2 Co1 O1 C2 0.17(19) .
N2 Co1 O1 C2 98.5(2) .
O2W Co1 O1 C2 -82.0(2) .
O3 Co1 N1 C14 -13.8(3) 4
O1 Co1 N1 C14 164.2(3) .
O2 Co1 N1 C14 138.1(4) .
N2 Co1 N1 C14 -103.3(3) .
O2W Co1 N1 C14 74.3(3) .
C2 Co1 N1 C14 157.9(3) .
O3 Co1 N1 C12 168.0(3) 4
O1 Co1 N1 C12 -14.1(3) .
O2 Co1 N1 C12 -40.2(5) .
N2 Co1 N1 C12 78.4(3) .
O2W Co1 N1 C12 -103.9(3) .
C2 Co1 N1 C12 -20.3(4) .
O3 Co1 O2 C2 -179.1(2) 4
N1 Co1 O2 C2 29.1(5) .
O1 Co1 O2 C2 -0.17(19) .
N2 Co1 O2 C2 -88.3(2) .
O2W Co1 O2 C2 93.7(2) .
O3 Co1 N2 C23 -173.5(3) 4
N1 Co1 N2 C23 -76.2(3) .
O1 Co1 N2 C23 27.0(3) .
O2 Co1 N2 C23 88.1(3) .
O2W Co1 N2 C23 -141(2) .
C2 Co1 N2 C23 57.4(3) .
O3 Co1 N2 C22 -3.5(3) 4
N1 Co1 N2 C22 93.8(3) .
O1 Co1 N2 C22 -162.9(3) .
O2 Co1 N2 C22 -101.9(3) .
O2W Co1 N2 C22 29(3) .
C2 Co1 N2 C22 -132.6(3) .
Co1 O1 C2 O2 -0.3(3) .
Co1 O1 C2 C20 176.0(3) .
Co1 O2 C2 O1 0.3(3) .
Co1 O2 C2 C20 -176.0(3) .
O3 Co1 C2 O1 -178.57(18) 4
N1 Co1 C2 O1 12.0(3) .
O2 Co1 C2 O1 -179.7(3) .
N2 Co1 C2 O1 -83.9(2) .
O2W Co1 C2 O1 96.9(2) .
O3 Co1 C2 O2 1.1(3) 4
N1 Co1 C2 O2 -168.2(2) .
O1 Co1 C2 O2 179.7(3) .
N2 Co1 C2 O2 95.8(2) .
O2W Co1 C2 O2 -83.4(2) .
O3 Co1 C2 C20 91(4) 4
N1 Co1 C2 C20 -78(4) .
O1 Co1 C2 C20 -90(4) .
O2 Co1 C2 C20 90(4) .
N2 Co1 C2 C20 -174(4) .
O2W Co1 C2 C20 7(4) .
O6 C1 N3 C15 1.8(7) .
C5 C1 N3 C15 -177.7(4) 2_564
O4 C3 N4 C26 2.3(6) .
C6 C3 N4 C26 -178.6(3) .
Co1 O3 C4 O5 -10.6(6) 4_545
Co1 O3 C4 C17 175.8(2) 4_545
O4 C3 C6 C10 -35.2(5) .
N4 C3 C6 C10 145.6(3) .
O4 C3 C6 C9 87.6(4) .
N4 C3 C6 C9 -91.6(4) .
C1 C5 C7 C9 178.5(3) 2_565
C8 C5 C7 C9 -59.1(4) .
C7 C5 C8 C10 57.5(4) .
C1 C5 C8 C10 180.0(4) 2_565
C5 C7 C9 C6 58.0(4) .
C3 C6 C9 C7 -178.1(3) .
C10 C6 C9 C7 -55.0(4) .
C3 C6 C10 C8 177.7(3) .
C9 C6 C10 C8 55.1(4) .
C5 C8 C10 C6 -56.4(4) .
C14 N1 C12 C15 1.1(6) .
Co1 N1 C12 C15 179.4(3) .
C14 C11 C13 C15 0.5(7) .
C12 N1 C14 C11 -1.0(6) .
Co1 N1 C14 C11 -179.3(3) .
C13 C11 C14 N1 0.2(7) .
N1 C12 C15 C13 -0.5(6) .
N1 C12 C15 N3 -178.6(4) .
C11 C13 C15 C12 -0.3(6) .
C11 C13 C15 N3 177.6(4) .
C1 N3 C15 C12 -169.9(4) .
C1 N3 C15 C13 12.1(7) .
C19 C16 C17 C20 -3.6(6) .
C19 C16 C17 C4 168.0(3) .
O5 C4 C17 C16 -127.2(4) .
O3 C4 C17 C16 46.9(5) .
O5 C4 C17 C20 44.2(5) .
O3 C4 C17 C20 -141.7(3) .
C17 C16 C19 C21 0.5(6) .
C21 C18 C20 C17 -2.2(5) .
C21 C18 C20 C2 172.8(4) .
C16 C17 C20 C18 4.3(5) .
C4 C17 C20 C18 -167.0(3) .
C16 C17 C20 C2 -170.6(3) .
C4 C17 C20 C2 18.1(5) .
O1 C2 C20 C18 -142.9(4) .
O2 C2 C20 C18 33.4(5) .
Co1 C2 C20 C18 -55(4) .
O1 C2 C20 C17 31.8(5) .
O2 C2 C20 C17 -151.9(3) .
Co1 C2 C20 C17 120(4) .
C20 C18 C21 C19 -0.9(6) .
C16 C19 C21 C18 1.7(6) .
C23 N2 C22 C25 0.3(6) .
Co1 N2 C22 C25 -170.4(3) .
C22 N2 C23 C26 -0.2(6) .
Co1 N2 C23 C26 169.9(3) .
N2 C22 C25 C24 -0.3(7) .
C26 C24 C25 C22 0.2(7) .
C25 C24 C26 C23 -0.1(6) .
C25 C24 C26 N4 -179.9(4) .
N2 C23 C26 C24 0.1(6) .
N2 C23 C26 N4 180.0(3) .
C3 N4 C26 C24 -23.1(6) .
C3 N4 C26 C23 157.1(4) .
